data_2224682
loop_
_publ_author_name
'Ma, Xiao-Jian'

_publ_section_title
;Aquachlorido{\m-6,6'-diethoxy-2,2'-[1,2-phenylenebis(nitrilomethylidyne)]diphenolato}copper(II)sodium(I)
 <i>N</i>,<i>N</i>-dimethylformamide solvate
;
_journal_coeditor_code IS2489
_journal_issue 1
_journal_name_full 'Acta Crystallographica Section E'
_journal_page_first m45
_journal_paper_doi 10.1107/S1600536809051150
_journal_volume 66
_journal_year 2010
_chemical_formula_iupac '[Cu Na (C24 H22 N2 O4) Cl (H2 O)], C3 H7 N O'
_chemical_formula_moiety 'C24 H24 Cl Cu N2 Na O5, C3 H7 N O'
_chemical_formula_sum 'C27 H31 Cl Cu N3 Na O6'
_chemical_formula_weight 615.53
_chemical_name_systematic
;
Aquachlorido{\m-6,6'-diethoxy-2,2'-[1,2-
phenylenebis(nitrilomethylidyne)]diphenolato}copper(II)sodium(I)
<i>N</i>,<i>N</i>-dimethylformamide solvate
;
_space_group_IT_number 14
_symmetry_cell_setting monoclinic
_symmetry_space_group_name_Hall '-P 2yn'
_symmetry_space_group_name_H-M 'P 1 21/n 1'
_atom_sites_solution_hydrogens geom
_atom_sites_solution_primary direct
_atom_sites_solution_secondary difmap
_audit_creation_method SHELXL-97
_cell_angle_alpha 90.00
_cell_angle_beta 111.653(2)
_cell_angle_gamma 90.00
_cell_formula_units_Z 4
_cell_length_a 12.2528(17)
_cell_length_b 19.566(3)
_cell_length_c 12.4901(17)
_cell_measurement_reflns_used 7372
_cell_measurement_temperature 298(2)
_cell_measurement_theta_max 27.45
_cell_measurement_theta_min 2.25
_cell_volume 2783.1(7)
_computing_cell_refinement 'SAINT-Plus (Bruker, 2001)'
_computing_data_collection 'APEX2 (Bruker, 2004)'
_computing_data_reduction 'SAINT-Plus (Bruker, 2001)'
_computing_molecular_graphics 'SHELXTL (Sheldrick, 2008)'
_computing_publication_material 'SHELXL97 (Sheldrick, 2008)'
_computing_structure_refinement 'SHELXL97 (Sheldrick, 2008)'
_computing_structure_solution 'SHELXS97 (Sheldrick, 2008)'
_diffrn_ambient_temperature 298(2)
_diffrn_detector_area_resol_mean 0
_diffrn_measured_fraction_theta_full 0.997
_diffrn_measured_fraction_theta_max 0.997
_diffrn_measurement_device_type 'Bruker APEXII CCD area-detector'
_diffrn_measurement_method '\f and \w scans'
_diffrn_radiation_monochromator graphite
_diffrn_radiation_source 'fine-focus sealed tube'
_diffrn_radiation_type MoK\a
_diffrn_radiation_wavelength 0.71073
_diffrn_reflns_av_R_equivalents 0.0236
_diffrn_reflns_av_sigmaI/netI 0.0260
_diffrn_reflns_limit_h_max 14
_diffrn_reflns_limit_h_min -14
_diffrn_reflns_limit_k_max 23
_diffrn_reflns_limit_k_min -23
_diffrn_reflns_limit_l_max 14
_diffrn_reflns_limit_l_min -12
_diffrn_reflns_number 13672
_diffrn_reflns_theta_full 25.00
_diffrn_reflns_theta_max 25.00
_diffrn_reflns_theta_min 1.99
_diffrn_standards_interval_count 0
_diffrn_standards_interval_time 0
_diffrn_standards_number 0
_exptl_absorpt_coefficient_mu 0.942
_exptl_absorpt_correction_T_max 0.9284
_exptl_absorpt_correction_T_min 0.8715
_exptl_absorpt_correction_type multi-scan
_exptl_absorpt_process_details '(<i>SADABS</i>; Sheldrick, 2003)'
_exptl_crystal_colour brown
_exptl_crystal_density_diffrn 1.469
_exptl_crystal_density_method 'not measured'
_exptl_crystal_description needle
_exptl_crystal_F_000 1276
_exptl_crystal_size_max 0.15
_exptl_crystal_size_mid 0.10
_exptl_crystal_size_min 0.08
_refine_diff_density_max 0.513
_refine_diff_density_min -0.458
_refine_ls_extinction_method none
_refine_ls_goodness_of_fit_ref 1.066
_refine_ls_hydrogen_treatment constr
_refine_ls_matrix_type full
_refine_ls_number_parameters 354
_refine_ls_number_reflns 4903
_refine_ls_number_restraints 0
_refine_ls_restrained_S_all 1.066
_refine_ls_R_factor_all 0.0385
_refine_ls_R_factor_gt 0.0323
_refine_ls_shift/su_max 0.000
_refine_ls_shift/su_mean 0.000
_refine_ls_structure_factor_coef Fsqd
_refine_ls_weighting_details 'calc w=1/[\s^2^(Fo^2^)+(0.0550P)^2^+0.6422P] where P=(Fo^2^+2Fc^2^)/3'
_refine_ls_weighting_scheme calc
_refine_ls_wR_factor_gt 0.0887
_refine_ls_wR_factor_ref 0.0922
_reflns_number_gt 4233
_reflns_number_total 4903
_reflns_threshold_expression I>2\s(I)
_cod_data_source_file is2489.cif
_cod_data_source_block I
_cod_original_sg_symbol_H-M 'P 21/n'
_cod_database_code 2224682
_cod_database_fobs_code 2224682

loop_
_symmetry_equiv_pos_as_xyz
'x, y, z'
'-x+1/2, y+1/2, -z+1/2'
'-x, -y, -z'
'x-1/2, -y-1/2, z-1/2'

loop_
_atom_site_type_symbol
_atom_site_label
_atom_site_fract_x
_atom_site_fract_y
_atom_site_fract_z
_atom_site_U_iso_or_equiv
_atom_site_adp_type
_atom_site_calc_flag
_atom_site_refinement_flags
_atom_site_occupancy
_atom_site_disorder_assembly
_atom_site_disorder_group
C C1 0.4298(3) 0.29377(13) 0.0350(3) 0.0753(8) Uani d . 1 . .
H H1A 0.4592 0.3390 0.0331 0.113 Uiso calc R 1 . .
H H1B 0.4629 0.2761 0.1121 0.113 Uiso calc R 1 . .
H H1C 0.3458 0.2952 0.0108 0.113 Uiso calc R 1 . .
C C2 0.4633(2) 0.24849(10) -0.0442(2) 0.0472(5) Uani d . 1 . .
H H2A 0.4304 0.2659 -0.1224 0.057 Uiso calc R 1 . .
H H2B 0.5480 0.2467 -0.0207 0.057 Uiso calc R 1 . .
C C3 0.44513(16) 0.13019(10) -0.09867(16) 0.0350(4) Uani d . 1 . .
C C4 0.51898(18) 0.13645(11) -0.15763(17) 0.0426(5) Uani d . 1 . .
H H4 0.5511 0.1789 -0.1626 0.051 Uiso calc R 1 . .
C C5 0.5466(2) 0.07961(12) -0.21056(19) 0.0488(5) Uani d . 1 . .
H H5 0.5972 0.0843 -0.2502 0.059 Uiso calc R 1 . .
C C6 0.4997(2) 0.01743(11) -0.20428(19) 0.0439(5) Uani d . 1 . .
H H6 0.5205 -0.0204 -0.2377 0.053 Uiso calc R 1 . .
C C7 0.41968(17) 0.00950(10) -0.14769(17) 0.0337(4) Uani d . 1 . .
C C8 0.39040(16) 0.06668(9) -0.09376(15) 0.0314(4) Uani d . 1 . .
C C9 0.37331(17) -0.05756(10) -0.14566(16) 0.0352(4) Uani d . 1 . .
H H9 0.4006 -0.0926 -0.1795 0.042 Uiso calc R 1 . .
C C10 0.25323(16) -0.14097(10) -0.10326(16) 0.0356(4) Uani d . 1 . .
C C11 0.27395(18) -0.19532(10) -0.16551(18) 0.0430(5) Uani d . 1 . .
H H11 0.3185 -0.1886 -0.2109 0.052 Uiso calc R 1 . .
C C12 0.2284(2) -0.25866(11) -0.1596(2) 0.0508(6) Uani d . 1 . .
H H12 0.2427 -0.2949 -0.2007 0.061 Uiso calc R 1 . .
C C13 0.1616(2) -0.26903(11) -0.0931(2) 0.0522(6) Uani d . 1 . .
H H13 0.1323 -0.3124 -0.0891 0.063 Uiso calc R 1 . .
C C14 0.13774(19) -0.21583(11) -0.03232(18) 0.0459(5) Uani d . 1 . .
H H14 0.0917 -0.2232 0.0114 0.055 Uiso calc R 1 . .
C C15 0.18307(17) -0.15112(10) -0.03704(16) 0.0363(4) Uani d . 1 . .
C C16 0.09870(17) -0.09228(10) 0.08093(17) 0.0380(4) Uani d . 1 . .
H H16 0.0617 -0.1331 0.0855 0.046 Uiso calc R 1 . .
C C17 0.07786(17) -0.03460(11) 0.14138(17) 0.0385(4) Uani d . 1 . .
C C18 0.00260(19) -0.04354(13) 0.20363(18) 0.0487(5) Uani d . 1 . .
H H18 -0.0308 -0.0861 0.2043 0.058 Uiso calc R 1 . .
C C19 -0.0213(2) 0.00910(13) 0.2621(2) 0.0526(6) Uani d . 1 . .
H H19 -0.0707 0.0021 0.3025 0.063 Uiso calc R 1 . .
C C20 0.02749(19) 0.07394(13) 0.26241(18) 0.0483(5) Uani d . 1 . .
H H20 0.0110 0.1095 0.3035 0.058 Uiso calc R 1 . .
C C21 0.09936(17) 0.08496(11) 0.20221(16) 0.0387(4) Uani d . 1 . .
C C22 0.12742(16) 0.03082(10) 0.14010(16) 0.0351(4) Uani d . 1 . .
C C23 0.1425(2) 0.20234(11) 0.26047(19) 0.0492(5) Uani d . 1 . .
H H23A 0.1826 0.1917 0.3414 0.059 Uiso calc R 1 . .
H H23B 0.0612 0.2130 0.2472 0.059 Uiso calc R 1 . .
C C24 0.2003(2) 0.26168(12) 0.2272(2) 0.0617(7) Uani d . 1 . .
H H24A 0.1974 0.3009 0.2723 0.092 Uiso calc R 1 . .
H H24B 0.1598 0.2717 0.1469 0.092 Uiso calc R 1 . .
H H24C 0.2806 0.2505 0.2409 0.092 Uiso calc R 1 . .
C C25 0.3559(3) 0.03387(18) 0.4305(3) 0.0904(11) Uani d . 1 . .
H H25 0.3942 0.0080 0.3925 0.108 Uiso calc R 1 . .
C C26 0.3037(6) -0.0754(2) 0.4803(5) 0.169(2) Uani d . 1 . .
H H26A 0.2303 -0.0927 0.4274 0.253 Uiso calc R 1 . .
H H26B 0.3190 -0.0942 0.5554 0.253 Uiso calc R 1 . .
H H26C 0.3657 -0.0882 0.4546 0.253 Uiso calc R 1 . .
C C27 0.2338(4) 0.0311(3) 0.5408(3) 0.139(2) Uani d . 1 . .
H H27A 0.2853 0.0446 0.6165 0.208 Uiso calc R 1 . .
H H27B 0.1747 0.0008 0.5468 0.208 Uiso calc R 1 . .
H H27C 0.1970 0.0709 0.4975 0.208 Uiso calc R 1 . .
N N1 0.29705(13) -0.07355(8) -0.10098(13) 0.0328(3) Uani d . 1 . .
N N2 0.16488(13) -0.09243(8) 0.02039(13) 0.0346(4) Uani d . 1 . .
N N3 0.2978(2) -0.00202(13) 0.4854(2) 0.0744(7) Uani d . 1 . .
O O1 0.41778(13) 0.18169(7) -0.03841(13) 0.0450(3) Uani d . 1 . .
O O2 0.31963(12) 0.06507(7) -0.03795(12) 0.0401(3) Uani d . 1 . .
O O3 0.19590(12) 0.04606(7) 0.08560(12) 0.0410(3) Uani d . 1 . .
O O4 0.14894(13) 0.14563(7) 0.19102(12) 0.0466(4) Uani d . 1 . .
O O5 0.43276(14) 0.15357(8) 0.24781(14) 0.0584(4) Uani d D 1 . .
H H5A 0.4787 0.1878 0.2615 0.088 Uiso d RD 1 . .
H H5B 0.4225 0.1437 0.3097 0.088 Uiso d RD 1 . .
O O6 0.3640(2) 0.09160(14) 0.4248(2) 0.1041(8) Uani d . 1 . .
Cu Cu1 0.243871(19) -0.012818(12) -0.008330(19) 0.03398(10) Uani d . 1 . .
Na Na1 0.27089(7) 0.15365(4) 0.06022(7) 0.0437(2) Uani d . 1 . .
Cl Cl1 0.10362(6) 0.23100(3) -0.10680(6) 0.06409(19) Uani d . 1 . .

loop_
_atom_site_aniso_label
_atom_site_aniso_U_11
_atom_site_aniso_U_22
_atom_site_aniso_U_33
_atom_site_aniso_U_12
_atom_site_aniso_U_13
_atom_site_aniso_U_23
C1 0.084(2) 0.0393(14) 0.112(2) -0.0106(13) 0.0475(18) -0.0153(14)
C2 0.0468(12) 0.0323(11) 0.0554(13) -0.0061(9) 0.0103(10) 0.0059(9)
C3 0.0335(10) 0.0338(10) 0.0367(10) 0.0046(8) 0.0116(8) 0.0060(8)
C4 0.0426(11) 0.0420(11) 0.0472(11) -0.0018(9) 0.0211(9) 0.0092(9)
C5 0.0515(13) 0.0535(14) 0.0535(13) -0.0004(11) 0.0335(11) 0.0037(10)
C6 0.0482(12) 0.0449(12) 0.0468(12) 0.0051(10) 0.0273(10) -0.0013(9)
C7 0.0338(10) 0.0343(10) 0.0327(10) 0.0048(8) 0.0119(8) 0.0035(8)
C8 0.0301(9) 0.0321(10) 0.0327(9) 0.0031(8) 0.0125(8) 0.0043(8)
C9 0.0373(10) 0.0332(10) 0.0346(10) 0.0057(8) 0.0126(8) -0.0010(8)
C10 0.0321(10) 0.0312(10) 0.0365(10) 0.0016(8) 0.0046(8) -0.0003(8)
C11 0.0410(11) 0.0382(11) 0.0438(11) 0.0034(9) 0.0088(9) -0.0067(9)
C12 0.0501(13) 0.0339(11) 0.0555(13) 0.0027(10) 0.0042(11) -0.0101(10)
C13 0.0553(14) 0.0308(11) 0.0575(14) -0.0068(10) 0.0056(11) -0.0018(10)
C14 0.0453(12) 0.0382(12) 0.0480(12) -0.0072(9) 0.0100(10) 0.0025(9)
C15 0.0347(10) 0.0307(10) 0.0365(10) -0.0019(8) 0.0049(8) 0.0011(8)
C16 0.0333(10) 0.0369(11) 0.0423(11) -0.0063(8) 0.0121(9) 0.0054(8)
C17 0.0318(10) 0.0471(12) 0.0360(10) -0.0022(9) 0.0117(8) 0.0031(9)
C18 0.0420(12) 0.0627(15) 0.0455(12) -0.0087(11) 0.0208(10) 0.0049(11)
C19 0.0457(13) 0.0757(17) 0.0469(13) -0.0026(12) 0.0295(11) 0.0030(11)
C20 0.0421(12) 0.0668(15) 0.0392(11) 0.0066(11) 0.0188(9) -0.0046(10)
C21 0.0335(10) 0.0485(12) 0.0345(10) 0.0044(9) 0.0129(8) 0.0000(9)
C22 0.0306(10) 0.0414(11) 0.0327(10) 0.0015(8) 0.0107(8) 0.0013(8)
C23 0.0512(13) 0.0496(13) 0.0485(12) 0.0094(10) 0.0202(10) -0.0140(10)
C24 0.0727(17) 0.0460(14) 0.0739(16) 0.0052(12) 0.0359(14) -0.0157(12)
C25 0.100(3) 0.063(2) 0.086(2) -0.0051(19) 0.010(2) -0.0020(17)
C26 0.197(5) 0.077(3) 0.176(5) -0.047(3) 0.004(4) 0.027(3)
C27 0.088(3) 0.255(6) 0.069(2) 0.035(4) 0.024(2) 0.023(3)
N1 0.0344(8) 0.0278(8) 0.0354(8) 0.0014(6) 0.0119(7) -0.0012(6)
N2 0.0334(8) 0.0309(8) 0.0380(9) -0.0028(7) 0.0114(7) 0.0009(7)
N3 0.0758(17) 0.0785(17) 0.0646(15) -0.0128(13) 0.0209(13) 0.0074(12)
O1 0.0520(9) 0.0299(7) 0.0622(9) -0.0036(6) 0.0318(7) -0.0011(6)
O2 0.0459(8) 0.0293(7) 0.0566(8) -0.0021(6) 0.0323(7) -0.0029(6)
O3 0.0459(8) 0.0350(7) 0.0535(8) -0.0052(6) 0.0316(7) -0.0077(6)
O4 0.0569(9) 0.0404(8) 0.0520(9) 0.0023(7) 0.0311(7) -0.0096(6)
O5 0.0619(10) 0.0516(10) 0.0621(10) -0.0085(8) 0.0234(8) -0.0081(8)
O6 0.114(2) 0.0975(19) 0.1034(18) -0.0205(16) 0.0428(15) 0.0090(15)
Cu1 0.03799(16) 0.02756(15) 0.04243(16) -0.00246(9) 0.02191(12) -0.00293(9)
Na1 0.0476(5) 0.0339(4) 0.0542(5) 0.0006(3) 0.0243(4) -0.0038(4)
Cl1 0.0566(4) 0.0601(4) 0.0712(4) 0.0090(3) 0.0184(3) 0.0195(3)

loop_
_atom_type_symbol
_atom_type_description
_atom_type_scat_dispersion_real
_atom_type_scat_dispersion_imag
_atom_type_scat_source
C C 0.0033 0.0016 'International Tables Vol C Tables 4.2.6.8 and 6.1.1.4'
H H 0.0000 0.0000 'International Tables Vol C Tables 4.2.6.8 and 6.1.1.4'
N N 0.0061 0.0033 'International Tables Vol C Tables 4.2.6.8 and 6.1.1.4'
O O 0.0106 0.0060 'International Tables Vol C Tables 4.2.6.8 and 6.1.1.4'
Cu Cu 0.3201 1.2651 'International Tables Vol C Tables 4.2.6.8 and 6.1.1.4'
Na Na 0.0362 0.0249 'International Tables Vol C Tables 4.2.6.8 and 6.1.1.4'
Cl Cl 0.1484 0.1585 'International Tables Vol C Tables 4.2.6.8 and 6.1.1.4'

loop_
_geom_angle_atom_site_label_1
_geom_angle_atom_site_label_2
_geom_angle_atom_site_label_3
_geom_angle_site_symmetry_1
_geom_angle_site_symmetry_3
_geom_angle
_geom_angle_publ_flag
C2 C1 H1A . . 109.5 ?
C2 C1 H1B . . 109.5 ?
H1A C1 H1B . . 109.5 ?
C2 C1 H1C . . 109.5 ?
H1A C1 H1C . . 109.5 ?
H1B C1 H1C . . 109.5 ?
O1 C2 C1 . . 107.50(19) ?
O1 C2 H2A . . 110.2 ?
C1 C2 H2A . . 110.2 ?
O1 C2 H2B . . 110.2 ?
C1 C2 H2B . . 110.2 ?
H2A C2 H2B . . 108.5 ?
C4 C3 O1 . . 125.06(18) ?
C4 C3 C8 . . 121.16(18) ?
O1 C3 C8 . . 113.78(16) ?
C3 C4 C5 . . 120.48(19) ?
C3 C4 H4 . . 119.8 ?
C5 C4 H4 . . 119.8 ?
C6 C5 C4 . . 120.24(19) ?
C6 C5 H5 . . 119.9 ?
C4 C5 H5 . . 119.9 ?
C5 C6 C7 . . 120.9(2) ?
C5 C6 H6 . . 119.6 ?
C7 C6 H6 . . 119.6 ?
C6 C7 C8 . . 119.65(18) ?
C6 C7 C9 . . 117.51(18) ?
C8 C7 C9 . . 122.82(18) ?
O2 C8 C7 . . 124.89(17) ?
O2 C8 C3 . . 117.57(16) ?
C7 C8 C3 . . 117.52(17) ?
N1 C9 C7 . . 125.74(18) ?
N1 C9 H9 . . 117.1 ?
C7 C9 H9 . . 117.1 ?
C11 C10 C15 . . 119.70(18) ?
C11 C10 N1 . . 125.02(19) ?
C15 C10 N1 . . 115.27(16) ?
C12 C11 C10 . . 119.8(2) ?
C12 C11 H11 . . 120.1 ?
C10 C11 H11 . . 120.1 ?
C11 C12 C13 . . 120.6(2) ?
C11 C12 H12 . . 119.7 ?
C13 C12 H12 . . 119.7 ?
C12 C13 C14 . . 120.9(2) ?
C12 C13 H13 . . 119.6 ?
C14 C13 H13 . . 119.6 ?
C13 C14 C15 . . 119.5(2) ?
C13 C14 H14 . . 120.2 ?
C15 C14 H14 . . 120.2 ?
C14 C15 C10 . . 119.47(19) ?
C14 C15 N2 . . 125.23(19) ?
C10 C15 N2 . . 115.30(16) ?
N2 C16 C17 . . 125.50(18) ?
N2 C16 H16 . . 117.2 ?
C17 C16 H16 . . 117.2 ?
C18 C17 C22 . . 119.0(2) ?
C18 C17 C16 . . 118.03(19) ?
C22 C17 C16 . . 122.98(18) ?
C19 C18 C17 . . 121.0(2) ?
C19 C18 H18 . . 119.5 ?
C17 C18 H18 . . 119.5 ?
C18 C19 C20 . . 120.9(2) ?
C18 C19 H19 . . 119.6 ?
C20 C19 H19 . . 119.6 ?
C21 C20 C19 . . 120.0(2) ?
C21 C20 H20 . . 120.0 ?
C19 C20 H20 . . 120.0 ?
O4 C21 C20 . . 126.45(19) ?
O4 C21 C22 . . 112.61(16) ?
C20 C21 C22 . . 120.9(2) ?
O3 C22 C17 . . 125.19(18) ?
O3 C22 C21 . . 116.57(18) ?
C17 C22 C21 . . 118.24(18) ?
O4 C23 C24 . . 107.24(18) ?
O4 C23 H23A . . 110.3 ?
C24 C23 H23A . . 110.3 ?
O4 C23 H23B . . 110.3 ?
C24 C23 H23B . . 110.3 ?
H23A C23 H23B . . 108.5 ?
C23 C24 H24A . . 109.5 ?
C23 C24 H24B . . 109.5 ?
H24A C24 H24B . . 109.5 ?
C23 C24 H24C . . 109.5 ?
H24A C24 H24C . . 109.5 ?
H24B C24 H24C . . 109.5 ?
O6 C25 N3 . . 128.4(4) ?
O6 C25 H25 . . 115.8 ?
N3 C25 H25 . . 115.8 ?
N3 C26 H26A . . 109.5 ?
N3 C26 H26B . . 109.5 ?
H26A C26 H26B . . 109.5 ?
N3 C26 H26C . . 109.5 ?
H26A C26 H26C . . 109.5 ?
H26B C26 H26C . . 109.5 ?
N3 C27 H27A . . 109.5 ?
N3 C27 H27B . . 109.5 ?
H27A C27 H27B . . 109.5 ?
N3 C27 H27C . . 109.5 ?
H27A C27 H27C . . 109.5 ?
H27B C27 H27C . . 109.5 ?
C9 N1 C10 . . 123.02(16) ?
C9 N1 Cu1 . . 124.58(13) ?
C10 N1 Cu1 . . 112.00(12) ?
C16 N2 C15 . . 123.16(17) ?
C16 N2 Cu1 . . 124.68(14) ?
C15 N2 Cu1 . . 112.10(12) ?
C25 N3 C27 . . 120.8(4) ?
C25 N3 C26 . . 116.8(4) ?
C27 N3 C26 . . 122.4(4) ?
C3 O1 C2 . . 117.65(16) ?
C3 O1 Na1 . . 117.35(11) ?
C2 O1 Na1 . . 124.69(12) ?
C8 O2 Cu1 . . 126.74(12) ?
C8 O2 Na1 . . 128.15(12) ?
Cu1 O2 Na1 . . 104.92(6) ?
C22 O3 Cu1 . . 126.68(13) ?
C22 O3 Na1 . . 129.38(12) ?
Cu1 O3 Na1 . . 103.57(6) ?
C21 O4 C23 . . 119.18(16) ?
C21 O4 Na1 . . 119.93(11) ?
C23 O4 Na1 . . 120.61(13) ?
Na1 O5 H5A . . 115.8 ?
Na1 O5 H5B . . 122.1 ?
H5A O5 H5B . . 107.7 ?
O3 Cu1 O2 . . 85.28(6) ?
O3 Cu1 N1 . . 178.41(6) ?
O2 Cu1 N1 . . 94.59(6) ?
O3 Cu1 N2 . . 94.84(6) ?
O2 Cu1 N2 . . 179.37(7) ?
N1 Cu1 N2 . . 85.31(7) ?
O3 Cu1 Na1 . . 43.28(4) ?
O2 Cu1 Na1 . . 42.07(4) ?
N1 Cu1 Na1 . . 136.65(5) ?
N2 Cu1 Na1 . . 138.01(5) ?
O2 Na1 O3 . . 66.12(5) ?
O2 Na1 O5 . . 103.25(6) ?
O3 Na1 O5 . . 95.10(6) ?
O2 Na1 O1 . . 63.11(5) ?
O3 Na1 O1 . . 128.73(5) ?
O5 Na1 O1 . . 89.74(6) ?
O2 Na1 O4 . . 127.37(6) ?
O3 Na1 O4 . . 61.25(5) ?
O5 Na1 O4 . . 81.30(6) ?
O1 Na1 O4 . . 167.51(6) ?
O2 Na1 Cl1 . . 105.82(5) ?
O3 Na1 Cl1 . . 111.77(5) ?
O5 Na1 Cl1 . . 146.43(5) ?
O1 Na1 Cl1 . . 88.68(4) ?
O4 Na1 Cl1 . . 93.97(5) ?
O2 Na1 Cu1 . . 33.02(3) ?
O3 Na1 Cu1 . . 33.15(3) ?
O5 Na1 Cu1 . . 102.27(4) ?
O1 Na1 Cu1 . . 96.02(4) ?
O4 Na1 Cu1 . . 94.39(4) ?
Cl1 Na1 Cu1 . . 111.24(3) ?

loop_
_geom_bond_atom_site_label_1
_geom_bond_atom_site_label_2
_geom_bond_site_symmetry_2
_geom_bond_distance
_geom_bond_publ_flag
C1 C2 . 1.494(4) ?
C1 H1A . 0.9600 ?
C1 H1B . 0.9600 ?
C1 H1C . 0.9600 ?
C2 O1 . 1.433(2) ?
C2 H2A . 0.9700 ?
C2 H2B . 0.9700 ?
C3 C4 . 1.367(3) ?
C3 O1 . 1.371(2) ?
C3 C8 . 1.424(3) ?
C4 C5 . 1.397(3) ?
C4 H4 . 0.9300 ?
C5 C6 . 1.360(3) ?
C5 H5 . 0.9300 ?
C6 C7 . 1.412(3) ?
C6 H6 . 0.9300 ?
C7 C8 . 1.419(3) ?
C7 C9 . 1.434(3) ?
C8 O2 . 1.298(2) ?
C9 N1 . 1.291(3) ?
C9 H9 . 0.9300 ?
C10 C11 . 1.395(3) ?
C10 C15 . 1.410(3) ?
C10 N1 . 1.420(2) ?
C11 C12 . 1.372(3) ?
C11 H11 . 0.9300 ?
C12 C13 . 1.379(4) ?
C12 H12 . 0.9300 ?
C13 C14 . 1.382(3) ?
C13 H13 . 0.9300 ?
C14 C15 . 1.393(3) ?
C14 H14 . 0.9300 ?
C15 N2 . 1.414(3) ?
C16 N2 . 1.297(3) ?
C16 C17 . 1.432(3) ?
C16 H16 . 0.9300 ?
C17 C18 . 1.419(3) ?
C17 C22 . 1.419(3) ?
C18 C19 . 1.355(3) ?
C18 H18 . 0.9300 ?
C19 C20 . 1.402(3) ?
C19 H19 . 0.9300 ?
C20 C21 . 1.370(3) ?
C20 H20 . 0.9300 ?
C21 O4 . 1.364(3) ?
C21 C22 . 1.428(3) ?
C22 O3 . 1.295(2) ?
C23 O4 . 1.428(2) ?
C23 C24 . 1.496(3) ?
C23 H23A . 0.9700 ?
C23 H23B . 0.9700 ?
C24 H24A . 0.9600 ?
C24 H24B . 0.9600 ?
C24 H24C . 0.9600 ?
C25 O6 . 1.138(4) ?
C25 N3 . 1.353(5) ?
C25 H25 . 0.9300 ?
C26 N3 . 1.440(5) ?
C26 H26A . 0.9600 ?
C26 H26B . 0.9600 ?
C26 H26C . 0.9600 ?
C27 N3 . 1.384(6) ?
C27 H27A . 0.9600 ?
C27 H27B . 0.9600 ?
C27 H27C . 0.9600 ?
N1 Cu1 . 1.9320(15) ?
N2 Cu1 . 1.9360(15) ?
O1 Na1 . 2.5874(16) ?
O2 Cu1 . 1.8907(13) ?
O2 Na1 . 2.3247(15) ?
O3 Cu1 . 1.8862(13) ?
O3 Na1 . 2.3646(16) ?
O4 Na1 . 2.5938(16) ?
O5 Na1 . 2.4483(18) ?
O5 H5A . 0.8500 ?
O5 H5B . 0.8499 ?
Cu1 Na1 . 3.3529(9) ?
Na1 Cl1 . 2.7726(10) ?
